data_7200558
loop_
_publ_author_name
'Cao, Man-Li'
'Mo, Hao-Jun'
'Liang, Jin-Juan'
'Ye, Bao-Hui'

_publ_section_title
;
 Reversible single-crystal-to-single-crystal transformation driven by
 adsorption/desorption of water over organic solvents and thermal
 stimulation
;
_journal_issue 5
_journal_name_full CrystEngComm
_journal_page_first 784
_journal_paper_doi 10.1039/b817993j
_journal_volume 11
_journal_year 2009
_chemical_formula_sum 'C26 H16 Co N10 O2'
_chemical_formula_weight 559.42
_chemical_name_systematic
;
?
;
_space_group_IT_number 14
_symmetry_cell_setting monoclinic
_symmetry_space_group_name_Hall '-P 2ybc'
_symmetry_space_group_name_H-M 'P 1 21/c 1'
_atom_sites_solution_hydrogens geom
_atom_sites_solution_primary direct
_atom_sites_solution_secondary difmap
_audit_creation_method SHELXL-97
_cell_angle_alpha 90.00
_cell_angle_beta 121.714(8)
_cell_angle_gamma 90.00
_cell_formula_units_Z 2
_cell_length_a 6.9626(13)
_cell_length_b 17.913(3)
_cell_length_c 11.0206(16)
_cell_measurement_reflns_used 2274
_cell_measurement_temperature 293(2)
_cell_measurement_theta_max 25.99
_cell_measurement_theta_min 2.27
_cell_volume 1169.3(4)
_computing_structure_refinement 'SHELXL-97 (Sheldrick, 1997)'
_computing_structure_solution 'SHELXS-97 (Sheldrick, 1990)'
_diffrn_ambient_temperature 293(2)
_diffrn_measured_fraction_theta_full 0.990
_diffrn_measured_fraction_theta_max 0.990
_diffrn_measurement_device_type 'Bruker Smart Apex CCD area detector'
_diffrn_measurement_method 'phi and omega scans'
_diffrn_radiation_monochromator graphite
_diffrn_radiation_source 'fine-focus sealed tube'
_diffrn_radiation_type MoK\a
_diffrn_radiation_wavelength 0.71073
_diffrn_reflns_av_R_equivalents 0.0261
_diffrn_reflns_av_sigmaI/netI 0.0430
_diffrn_reflns_limit_h_max 8
_diffrn_reflns_limit_h_min -7
_diffrn_reflns_limit_k_max 16
_diffrn_reflns_limit_k_min -22
_diffrn_reflns_limit_l_max 13
_diffrn_reflns_limit_l_min -10
_diffrn_reflns_number 4798
_diffrn_reflns_theta_full 25.99
_diffrn_reflns_theta_max 25.99
_diffrn_reflns_theta_min 2.27
_diffrn_standards_decay_% 0
_exptl_absorpt_coefficient_mu 0.783
_exptl_absorpt_correction_T_max 0.8982
_exptl_absorpt_correction_T_min 0.8404
_exptl_absorpt_correction_type multi-scan
_exptl_absorpt_process_details SADABS
_exptl_crystal_colour yellow
_exptl_crystal_density_diffrn 1.589
_exptl_crystal_density_method 'not measured'
_exptl_crystal_description block
_exptl_crystal_F_000 570
_exptl_crystal_size_max 0.23
_exptl_crystal_size_mid 0.14
_exptl_crystal_size_min 0.14
_refine_diff_density_max 0.584
_refine_diff_density_min -0.255
_refine_diff_density_rms 0.074
_refine_ls_extinction_method none
_refine_ls_goodness_of_fit_ref 1.005
_refine_ls_hydrogen_treatment constr
_refine_ls_matrix_type full
_refine_ls_number_parameters 186
_refine_ls_number_reflns 2274
_refine_ls_number_restraints 0
_refine_ls_restrained_S_all 1.005
_refine_ls_R_factor_all 0.0516
_refine_ls_R_factor_gt 0.0437
_refine_ls_shift/su_max 0.000
_refine_ls_shift/su_mean 0.000
_refine_ls_structure_factor_coef Fsqd
_refine_ls_weighting_details 'calc w=1/[\s^2^(Fo^2^)+(0.0709P)^2^+0.4484P] where P=(Fo^2^+2Fc^2^)/3'
_refine_ls_weighting_scheme calc
_refine_ls_wR_factor_gt 0.1098
_refine_ls_wR_factor_ref 0.1158
_reflns_number_gt 1967
_reflns_number_total 2274
_reflns_threshold_expression >2sigma(I)
_cod_data_source_file b817993j.txt
_cod_data_source_block complex_1a
_cod_depositor_comments
;
The following automatic conversions were performed:
'_symmetry_cell_setting' value 'MONOCLINIC' changed to 'monoclinic'
according to '/home/saulius/struct/CIF-dictionaries/cif_core.dic'
dictionary named 'cif_core.dic' version 2.4.1 from 2010-06-29.

Automatic conversion script
Id: cif_fix_enum 1527 2010-12-29 10:47:43Z saulius 
;
_cod_original_sg_symbol_H-M P21/c
_cod_database_code 7200558

loop_
_symmetry_equiv_pos_as_xyz
'x, y, z'
'-x, y+1/2, -z+1/2'
'-x, -y, -z'
'x, -y-1/2, z-1/2'

loop_
_atom_site_label
_atom_site_type_symbol
_atom_site_fract_x
_atom_site_fract_y
_atom_site_fract_z
_atom_site_U_iso_or_equiv
_atom_site_adp_type
_atom_site_occupancy
_atom_site_symmetry_multiplicity
_atom_site_calc_flag
_atom_site_refinement_flags
_atom_site_disorder_assembly
_atom_site_disorder_group
Co1 Co 0.5000 0.5000 0.5000 0.01785(17) Uani 1 2 d S . .
O1 O 0.2579(3) 0.43204(9) 0.49867(19) 0.0238(4) Uani 1 1 d . . .
N1 N 0.7286(5) 0.41411(15) 0.0445(3) 0.0435(6) Uani 1 1 d . . .
N2 N 0.3601(3) 0.41106(11) 0.3408(2) 0.0215(5) Uani 1 1 d . . .
N3 N 0.2468(4) 0.29984(12) 0.2076(2) 0.0292(5) Uani 1 1 d . . .
N4 N 0.1237(4) 0.32437(11) 0.3685(2) 0.0257(5) Uani 1 1 d . . .
N5 N -0.2464(4) 0.08077(11) 0.1310(2) 0.0233(5) Uani 1 1 d . . .
C1 C 0.6083(6) 0.35215(19) 0.0176(3) 0.0450(8) Uani 1 1 d . . .
H1A H 0.6068 0.3183 -0.0468 0.057(10) Uiso 1 1 d R . .
C2 C 0.4857(5) 0.33494(16) 0.0793(3) 0.0364(7) Uani 1 1 d . . .
H2A H 0.4031 0.2908 0.0556 0.059(11) Uiso 1 1 d R . .
C3 C 0.4861(4) 0.38396(14) 0.1771(3) 0.0255(6) Uani 1 1 d . . .
C4 C 0.6111(5) 0.44903(15) 0.2060(3) 0.0307(6) Uani 1 1 d . . .
H4A H 0.6161 0.4840 0.2699 0.045(9) Uiso 1 1 d R . .
C5 C 0.7282(5) 0.46082(18) 0.1380(3) 0.0404(7) Uani 1 1 d . . .
H5A H 0.8123 0.5045 0.1591 0.049(11) Uiso 1 1 d R . .
C6 C 0.3572(4) 0.36469(14) 0.2454(2) 0.0229(5) Uani 1 1 d . . .
C7 C 0.2426(4) 0.38883(13) 0.4030(3) 0.0209(5) Uani 1 1 d . . .
C8 C 0.1347(4) 0.28363(13) 0.2718(3) 0.0241(5) Uani 1 1 d . . .
C9 C 0.0074(4) 0.21143(14) 0.2290(3) 0.0253(6) Uani 1 1 d . . .
C10 C 0.0181(5) 0.16571(14) 0.1316(3) 0.0305(6) Uani 1 1 d . . .
H10A H 0.1105 0.1781 0.0971 0.043(9) Uiso 1 1 d R . .
C11 C -0.1100(5) 0.10143(14) 0.0864(3) 0.0283(6) Uani 1 1 d . . .
H11A H -0.1006 0.0710 0.0214 0.038(8) Uiso 1 1 d R . .
C12 C -0.2468(5) 0.12319(16) 0.2311(3) 0.0369(7) Uani 1 1 d . . .
H12A H -0.3347 0.1083 0.2675 0.029(7) Uiso 1 1 d R . .
C13 C -0.1221(5) 0.18812(16) 0.2823(3) 0.0383(7) Uani 1 1 d . . .
H13A H -0.1257 0.2159 0.3525 0.059(11) Uiso 1 1 d R . .

loop_
_atom_site_aniso_label
_atom_site_aniso_U_11
_atom_site_aniso_U_22
_atom_site_aniso_U_33
_atom_site_aniso_U_23
_atom_site_aniso_U_13
_atom_site_aniso_U_12
Co1 0.0198(3) 0.0116(3) 0.0227(3) 0.00018(17) 0.0115(2) 0.00034(17)
O1 0.0304(9) 0.0185(9) 0.0288(9) -0.0070(7) 0.0199(8) -0.0069(7)
N1 0.0450(15) 0.0553(17) 0.0438(15) 0.0009(13) 0.0328(13) -0.0053(13)
N2 0.0245(11) 0.0181(10) 0.0234(10) -0.0037(8) 0.0136(9) -0.0039(9)
N3 0.0392(13) 0.0247(11) 0.0343(12) -0.0106(10) 0.0267(11) -0.0133(10)
N4 0.0341(12) 0.0187(11) 0.0293(11) -0.0085(9) 0.0200(10) -0.0101(9)
N5 0.0247(11) 0.0183(10) 0.0258(11) -0.0030(9) 0.0125(9) -0.0045(9)
C1 0.054(2) 0.0490(19) 0.0478(19) -0.0099(15) 0.0378(17) -0.0059(16)
C2 0.0455(17) 0.0337(16) 0.0411(16) -0.0093(13) 0.0304(15) -0.0094(14)
C3 0.0255(13) 0.0277(14) 0.0243(13) 0.0008(10) 0.0137(11) -0.0018(11)
C4 0.0354(15) 0.0295(14) 0.0308(14) -0.0024(12) 0.0200(13) -0.0079(12)
C5 0.0402(17) 0.0421(18) 0.0415(17) 0.0026(14) 0.0234(15) -0.0109(14)
C6 0.0241(13) 0.0212(12) 0.0223(12) -0.0015(10) 0.0115(11) -0.0043(10)
C7 0.0222(12) 0.0183(12) 0.0220(12) 0.0014(10) 0.0114(10) -0.0015(10)
C8 0.0266(13) 0.0206(13) 0.0252(12) -0.0035(10) 0.0136(11) -0.0049(10)
C9 0.0295(14) 0.0198(13) 0.0262(13) -0.0062(10) 0.0144(12) -0.0081(10)
C10 0.0363(15) 0.0284(14) 0.0375(15) -0.0104(12) 0.0267(13) -0.0112(12)
C11 0.0338(15) 0.0240(13) 0.0353(15) -0.0121(11) 0.0239(13) -0.0076(11)
C12 0.0504(18) 0.0359(16) 0.0434(17) -0.0129(13) 0.0376(16) -0.0197(14)
C13 0.058(2) 0.0324(16) 0.0406(16) -0.0192(13) 0.0368(16) -0.0220(14)

loop_
_atom_type_symbol
_atom_type_description
_atom_type_scat_dispersion_real
_atom_type_scat_dispersion_imag
_atom_type_scat_source
C C 0.0033 0.0016 'International Tables Vol C Tables 4.2.6.8 and 6.1.1.4'
H H 0.0000 0.0000 'International Tables Vol C Tables 4.2.6.8 and 6.1.1.4'
Co Co 0.3494 0.9721 'International Tables Vol C Tables 4.2.6.8 and 6.1.1.4'
N N 0.0061 0.0033 'International Tables Vol C Tables 4.2.6.8 and 6.1.1.4'
O O 0.0106 0.0060 'International Tables Vol C Tables 4.2.6.8 and 6.1.1.4'

loop_
_geom_angle_atom_site_label_1
_geom_angle_atom_site_label_2
_geom_angle_atom_site_label_3
_geom_angle
_geom_angle_site_symmetry_1
_geom_angle_site_symmetry_3
_geom_angle_publ_flag
O1 Co1 O1 180.00(7) . 3_666 ?
O1 Co1 N5 89.27(8) . 4_666 ?
O1 Co1 N5 90.73(8) 3_666 4_666 ?
O1 Co1 N5 90.73(8) . 2 ?
O1 Co1 N5 89.27(8) 3_666 2 ?
N5 Co1 N5 180.000(1) 4_666 2 ?
O1 Co1 N2 63.14(7) . . ?
O1 Co1 N2 116.86(7) 3_666 . ?
N5 Co1 N2 84.87(8) 4_666 . ?
N5 Co1 N2 95.13(8) 2 . ?
O1 Co1 N2 116.86(7) . 3_666 ?
O1 Co1 N2 63.14(7) 3_666 3_666 ?
N5 Co1 N2 95.13(8) 4_666 3_666 ?
N5 Co1 N2 84.87(8) 2 3_666 ?
N2 Co1 N2 180.00(7) . 3_666 ?
C7 O1 Co1 94.43(14) . . ?
C1 N1 C5 116.2(3) . . ?
C6 N2 C7 116.6(2) . . ?
C6 N2 Co1 154.78(17) . . ?
C7 N2 Co1 86.67(14) . . ?
C8 N3 C6 115.3(2) . . ?
C8 N4 C7 114.2(2) . . ?
C11 N5 C12 117.2(2) . . ?
C11 N5 Co1 115.66(16) . 2_545 ?
C12 N5 Co1 125.31(18) . 2_545 ?
N1 C1 C2 124.0(3) . . ?
C1 C2 C3 119.5(3) . . ?
C4 C3 C2 117.0(2) . . ?
C4 C3 C6 123.6(2) . . ?
C2 C3 C6 119.4(2) . . ?
C5 C4 C3 118.8(3) . . ?
N1 C5 C4 124.5(3) . . ?
N2 C6 N3 123.9(2) . . ?
N2 C6 C3 119.5(2) . . ?
N3 C6 C3 116.6(2) . . ?
O1 C7 N4 121.8(2) . . ?
O1 C7 N2 115.2(2) . . ?
N4 C7 N2 122.9(2) . . ?
N4 C8 N3 127.2(2) . . ?
N4 C8 C9 117.0(2) . . ?
N3 C8 C9 115.9(2) . . ?
C13 C9 C10 117.9(2) . . ?
C13 C9 C8 122.7(2) . . ?
C10 C9 C8 119.4(2) . . ?
C11 C10 C9 119.1(2) . . ?
N5 C11 C10 123.4(2) . . ?
N5 C12 C13 122.7(3) . . ?
C9 C13 C12 119.6(2) . . ?

loop_
_geom_bond_atom_site_label_1
_geom_bond_atom_site_label_2
_geom_bond_distance
_geom_bond_site_symmetry_2
_geom_bond_publ_flag
Co1 O1 2.0728(17) . ?
Co1 O1 2.0728(17) 3_666 ?
Co1 N5 2.148(2) 4_666 ?
Co1 N5 2.148(2) 2 ?
Co1 N2 2.1834(19) . ?
Co1 N2 2.1834(19) 3_666 ?
O1 C7 1.266(3) . ?
N1 C1 1.326(4) . ?
N1 C5 1.328(4) . ?
N2 C6 1.332(3) . ?
N2 C7 1.374(3) . ?
N3 C8 1.331(3) . ?
N3 C6 1.333(3) . ?
N4 C8 1.326(3) . ?
N4 C7 1.354(3) . ?
N5 C11 1.331(3) . ?
N5 C12 1.341(3) . ?
N5 Co1 2.148(2) 2_545 ?
C1 C2 1.377(4) . ?
C2 C3 1.390(4) . ?
C3 C4 1.388(4) . ?
C3 C6 1.484(3) . ?
C4 C5 1.383(4) . ?
C8 C9 1.497(3) . ?
C9 C13 1.375(4) . ?
C9 C10 1.383(3) . ?
C10 C11 1.379(3) . ?
C12 C13 1.382(4) . ?
